data_7157442
loop_
_publ_author_name
'Arcadi, Antonio'
'Aschi, Massimiliano'
'Chiarini, Marco'
'Marinelli, Fabio'
'Marsicano, Vincenzo'
'Portalone, Gustavo'

_publ_section_title
;
 Experimental results and computational insight into sequential reactions
 of \b-(2-aminophenyl)-\a,\b-ynones with aryl isocyanates/benzoyl
 isothiocyanate.
;
_journal_issue 16
_journal_name_full 'Organic &amp; biomolecular chemistry'
_journal_page_first 3177
_journal_page_last 3189
_journal_paper_doi 10.1039/d0ob00087f
_journal_volume 18
_journal_year 2020
_chemical_formula_moiety 'C23 H18 N2 O2'
_chemical_formula_sum 'C23 H18 N2 O2'
_chemical_formula_weight 354.39
_space_group_crystal_system monoclinic
_space_group_IT_number 14
_space_group_name_Hall '-P 2ybc'
_space_group_name_H-M_alt 'P 1 21/c 1'
_atom_sites_solution_hydrogens mixed
_audit_creation_method SHELXL-2018/3
_audit_update_record
;
2020-03-09 deposited with the CCDC.	2020-04-02 downloaded from the CCDC.
;
_cell_angle_alpha 90
_cell_angle_beta 107.785(3)
_cell_angle_gamma 90
_cell_formula_units_Z 8
_cell_length_a 19.7918(6)
_cell_length_b 8.1770(2)
_cell_length_c 24.1081(7)
_cell_measurement_reflns_used 9173
_cell_measurement_temperature 298(2)
_cell_measurement_theta_max 28.2770
_cell_measurement_theta_min 3.3980
_cell_volume 3715.14(19)
_computing_cell_refinement 'CrysAlis PRO '
_computing_data_collection 'CrysAlis PRO (Agilent Technologies, 2011)'
_computing_data_reduction 'CrysAlis PRO '
_computing_molecular_graphics 'WinGX (Farrugia, 1999)'
_computing_publication_material 'WinGX (Farrugia, 1999)'
_computing_structure_refinement 'SHELXL-2018/3 (Sheldrick, 2018)'
_computing_structure_solution 'SIR2004 (Burla et al., 2005)'
_diffrn_ambient_temperature 298(2)
_diffrn_detector_area_resol_mean 16.0696
_diffrn_measured_fraction_theta_full 0.997
_diffrn_measured_fraction_theta_max 0.997
_diffrn_measurement_device_type 'Xcalibur, Sapphire3'
_diffrn_measurement_method '\w and \f'
_diffrn_radiation_monochromator graphite
_diffrn_radiation_source 'Enhance (Mo) X-ray Source'
_diffrn_radiation_type MoK\a
_diffrn_radiation_wavelength 0.710689
_diffrn_reflns_av_R_equivalents 0.0284
_diffrn_reflns_av_unetI/netI 0.0254
_diffrn_reflns_Laue_measured_fraction_full 0.997
_diffrn_reflns_Laue_measured_fraction_max 0.997
_diffrn_reflns_limit_h_max 23
_diffrn_reflns_limit_h_min -23
_diffrn_reflns_limit_k_max 9
_diffrn_reflns_limit_k_min -9
_diffrn_reflns_limit_l_max 28
_diffrn_reflns_limit_l_min -28
_diffrn_reflns_number 28750
_diffrn_reflns_point_group_measured_fraction_full 0.997
_diffrn_reflns_point_group_measured_fraction_max 0.997
_diffrn_reflns_theta_full 25.192
_diffrn_reflns_theta_max 25.192
_diffrn_reflns_theta_min 3.419
_exptl_absorpt_coefficient_mu 0.082
_exptl_absorpt_correction_T_max 1.00000
_exptl_absorpt_correction_T_min 0.86940
_exptl_absorpt_correction_type multi-scan
_exptl_absorpt_process_details
;
CrysAlisPro 1.171.39.46e (Rigaku Oxford Diffraction, 2018)
Empirical absorption correction using spherical harmonics,
 implemented in SCALE3 ABSPACK scaling algorithm.
;
_exptl_crystal_colour 'light yellow'
_exptl_crystal_density_diffrn 1.267
_exptl_crystal_description tablets
_exptl_crystal_F_000 1488
_exptl_crystal_size_max 0.100
_exptl_crystal_size_mid 0.080
_exptl_crystal_size_min 0.070
_refine_diff_density_max 0.147
_refine_diff_density_min -0.191
_refine_diff_density_rms 0.031
_refine_ls_extinction_method none
_refine_ls_goodness_of_fit_ref 1.054
_refine_ls_hydrogen_treatment mixed
_refine_ls_matrix_type full
_refine_ls_number_parameters 497
_refine_ls_number_reflns 6683
_refine_ls_number_restraints 0
_refine_ls_restrained_S_all 1.054
_refine_ls_R_factor_all 0.0586
_refine_ls_R_factor_gt 0.0424
_refine_ls_shift/su_max 0.001
_refine_ls_shift/su_mean 0.000
_refine_ls_structure_factor_coef Fsqd
_refine_ls_weighting_details 'w=1/[\s^2^(Fo^2^)+(0.0471P)^2^+0.8297P] where P=(Fo^2^+2Fc^2^)/3'
_refine_ls_weighting_scheme calc
_refine_ls_wR_factor_gt 0.1043
_refine_ls_wR_factor_ref 0.1148
_reflns_Friedel_coverage 0.000
_reflns_number_gt 5177
_reflns_number_total 6683
_reflns_threshold_expression 'I > 2\s(I)'
_cod_data_source_file d0ob00087f2.cif
_cod_data_source_block 5ba
_cod_depositor_comments 'Adding full bibliography for 7157441--7157443.cif.'
_cod_original_cell_volume 3715.15(19)
_cod_original_sg_symbol_H-M 'P 21/c'
_cod_database_code 7157442
_shelx_shelxl_version_number 2018/3
_shelx_space_group_comment
;
The symmetry employed for this shelxl refinement is uniquely defined
by the following loop, which should always be used as a source of
symmetry information in preference to the above space-group names.
They are only intended as comments.
;
_shelx_estimated_absorpt_t_min 0.992
_shelx_estimated_absorpt_t_max 0.994

loop_
_space_group_symop_operation_xyz
'x, y, z'
'-x, y+1/2, -z+1/2'
'-x, -y, -z'
'x, -y-1/2, z-1/2'

loop_
_atom_site_label
_atom_site_type_symbol
_atom_site_fract_x
_atom_site_fract_y
_atom_site_fract_z
_atom_site_U_iso_or_equiv
_atom_site_adp_type
_atom_site_occupancy
_atom_site_site_symmetry_order
_atom_site_calc_flag
_atom_site_refinement_flags_posn
_atom_site_refinement_flags_adp
_atom_site_refinement_flags_occupancy
_atom_site_disorder_assembly
_atom_site_disorder_group
O1 O 0.06939(6) 0.57325(18) 0.56127(5) 0.0640(4) Uani 1 1 d . . . . .
O2 O -0.09142(7) 0.69168(17) 0.76278(6) 0.0647(4) Uani 1 1 d . . . . .
N1 N -0.04622(8) 0.5408(2) 0.55489(6) 0.0532(4) Uani 1 1 d . . . . .
H1 H -0.0547(10) 0.514(2) 0.5213(9) 0.061(6) Uiso 1 1 d . . . . .
N2 N 0.03793(7) 0.59217(17) 0.64427(5) 0.0412(3) Uani 1 1 d . . . . .
C1 C -0.09758(8) 0.5018(2) 0.58110(7) 0.0459(4) Uani 1 1 d . . . . .
C2 C -0.16318(10) 0.4457(3) 0.54657(8) 0.0648(5) Uani 1 1 d . . . . .
H2 H -0.173784 0.444588 0.506234 0.078 Uiso 1 1 calc R U . . .
C3 C -0.21201(11) 0.3923(3) 0.57192(10) 0.0759(6) Uani 1 1 d . . . . .
H3 H -0.256319 0.356665 0.548888 0.091 Uiso 1 1 calc R U . . .
C4 C -0.19551(10) 0.3912(3) 0.63191(9) 0.0672(6) Uani 1 1 d . . . . .
H4 H -0.227984 0.349586 0.649144 0.081 Uiso 1 1 calc R U . . .
C5 C -0.13187(9) 0.4509(2) 0.66618(8) 0.0517(4) Uani 1 1 d . . . . .
H5 H -0.121766 0.450152 0.706468 0.062 Uiso 1 1 calc R U . . .
C6 C -0.08154(8) 0.51315(19) 0.64134(7) 0.0408(4) Uani 1 1 d . . . . .
C7 C -0.01254(8) 0.57962(19) 0.67542(6) 0.0385(4) Uani 1 1 d . . . . .
C8 C 0.02251(9) 0.5680(2) 0.58499(7) 0.0471(4) Uani 1 1 d . . . . .
C9 C 0.00889(9) 0.6227(2) 0.73234(7) 0.0474(4) Uani 1 1 d . . . . .
H9 H 0.057130 0.645185 0.747290 0.057 Uiso 1 1 calc R U . . .
C10 C -0.03047(10) 0.6402(2) 0.77470(7) 0.0478(4) Uani 1 1 d . . . . .
C11 C 0.01075(10) 0.6003(2) 0.83617(7) 0.0505(4) Uani 1 1 d . . . . .
C12 C -0.01134(12) 0.6605(2) 0.88177(8) 0.0633(5) Uani 1 1 d . . . . .
H12 H -0.052239 0.723818 0.873706 0.076 Uiso 1 1 calc R U . . .
C13 C 0.02690(16) 0.6272(3) 0.93885(9) 0.0847(7) Uani 1 1 d . . . . .
H13 H 0.011870 0.670384 0.968779 0.102 Uiso 1 1 calc R U . . .
C14 C 0.08670(17) 0.5315(3) 0.95228(10) 0.0907(8) Uani 1 1 d . . . . .
C15 C 0.10720(14) 0.4657(3) 0.90723(10) 0.0855(7) Uani 1 1 d . . . . .
H15 H 0.146532 0.397138 0.915557 0.103 Uiso 1 1 calc R U . . .
C16 C 0.06990(12) 0.5004(3) 0.84961(8) 0.0655(5) Uani 1 1 d . . . . .
H16 H 0.084839 0.456041 0.819813 0.079 Uiso 1 1 calc R U . . .
C17 C 0.10919(8) 0.65013(19) 0.67339(6) 0.0385(4) Uani 1 1 d . . . . .
C18 C 0.12533(9) 0.8102(2) 0.66496(7) 0.0488(4) Uani 1 1 d . . . . .
H18 H 0.091108 0.878442 0.640989 0.059 Uiso 1 1 calc R U . . .
C19 C 0.19275(10) 0.8685(2) 0.69240(8) 0.0580(5) Uani 1 1 d . . . . .
H19 H 0.204037 0.976390 0.686752 0.070 Uiso 1 1 calc R U . . .
C20 C 0.24329(10) 0.7679(2) 0.72804(8) 0.0570(5) Uani 1 1 d . . . . .
H20 H 0.288713 0.807426 0.746301 0.068 Uiso 1 1 calc R U . . .
C21 C 0.22648(9) 0.6085(2) 0.73662(8) 0.0546(5) Uani 1 1 d . . . . .
H21 H 0.260539 0.540798 0.761031 0.065 Uiso 1 1 calc R U . . .
C22 C 0.15921(9) 0.5484(2) 0.70913(7) 0.0466(4) Uani 1 1 d . . . . .
H22 H 0.147937 0.440512 0.714745 0.056 Uiso 1 1 calc R U . . .
C23 C 0.1314(2) 0.5015(5) 1.01507(12) 0.1520(15) Uani 1 1 d . . . . .
H23A H 0.156163 0.600016 1.030989 0.228 Uiso 1 1 calc R U . . .
H23B H 0.165015 0.416075 1.016233 0.228 Uiso 1 1 calc R U . . .
H23C H 0.101062 0.469631 1.037601 0.228 Uiso 1 1 calc R U . . .
O1A O 0.42969(7) 0.4557(2) 0.52717(5) 0.0763(4) Uani 1 1 d . . . . .
O2A O 0.58248(7) 0.39209(16) 0.80802(5) 0.0607(3) Uani 1 1 d . . . . .
N1A N 0.54340(8) 0.5097(2) 0.58000(7) 0.0572(4) Uani 1 1 d . . . . .
H1A H 0.5536(11) 0.520(3) 0.5448(10) 0.081(7) Uiso 1 1 d . . . . .
N2A N 0.45613(7) 0.47750(18) 0.62555(6) 0.0474(3) Uani 1 1 d . . . . .
C1A C 0.59291(9) 0.5608(2) 0.63136(7) 0.0488(4) Uani 1 1 d . . . . .
C2A C 0.65816(10) 0.6196(3) 0.62970(9) 0.0624(5) Uani 1 1 d . . . . .
H2A H 0.669785 0.616937 0.595137 0.075 Uiso 1 1 calc R U . . .
C3A C 0.70552(10) 0.6821(3) 0.67971(9) 0.0654(5) Uani 1 1 d . . . . .
H3A H 0.749628 0.719664 0.679094 0.078 Uiso 1 1 calc R U . . .
C4A C 0.68759(10) 0.6888(2) 0.73063(9) 0.0579(5) Uani 1 1 d . . . . .
H4A H 0.718899 0.734835 0.763888 0.069 Uiso 1 1 calc R U . . .
C5A C 0.62362(9) 0.6278(2) 0.73233(7) 0.0499(4) Uani 1 1 d . . . . .
H5A H 0.612254 0.633025 0.766978 0.060 Uiso 1 1 calc R U . . .
C6A C 0.57505(9) 0.5578(2) 0.68307(7) 0.0435(4) Uani 1 1 d . . . . .
C7A C 0.50509(9) 0.49623(19) 0.68216(7) 0.0428(4) Uani 1 1 d . . . . .
C8A C 0.47453(10) 0.4803(2) 0.57463(7) 0.0541(5) Uani 1 1 d . . . . .
C9A C 0.48175(9) 0.4665(2) 0.72857(7) 0.0491(4) Uani 1 1 d . . . . .
H9A H 0.432767 0.457556 0.719863 0.059 Uiso 1 1 calc R U . . .
C10A C 0.52180(9) 0.4462(2) 0.79045(7) 0.0454(4) Uani 1 1 d . . . . .
C11A C 0.48248(9) 0.4844(2) 0.83269(7) 0.0430(4) Uani 1 1 d . . . . .
C12A C 0.42613(9) 0.5942(2) 0.81998(7) 0.0533(4) Uani 1 1 d . . . . .
H12A H 0.412392 0.647965 0.784275 0.064 Uiso 1 1 calc R U . . .
C13A C 0.39047(10) 0.6239(3) 0.86008(8) 0.0628(5) Uani 1 1 d . . . . .
H13A H 0.353834 0.700133 0.851362 0.075 Uiso 1 1 calc R U . . .
C14A C 0.40809(11) 0.5427(3) 0.91294(8) 0.0633(5) Uani 1 1 d . . . . .
C15A C 0.46514(11) 0.4365(2) 0.92598(8) 0.0605(5) Uani 1 1 d . . . . .
H15A H 0.478572 0.382522 0.961646 0.073 Uiso 1 1 calc R U . . .
C16A C 0.50255(10) 0.4090(2) 0.88696(7) 0.0500(4) Uani 1 1 d . . . . .
H16A H 0.541548 0.339297 0.897110 0.060 Uiso 1 1 calc R U . . .
C17A C 0.38298(9) 0.4334(2) 0.61841(6) 0.0458(4) Uani 1 1 d . . . . .
C18A C 0.33437(10) 0.5543(2) 0.61821(7) 0.0544(5) Uani 1 1 d . . . . .
H18A H 0.348128 0.663518 0.622486 0.065 Uiso 1 1 calc R U . . .
C19A C 0.26480(10) 0.5107(3) 0.61155(8) 0.0657(5) Uani 1 1 d . . . . .
H19A H 0.231365 0.591091 0.610992 0.079 Uiso 1 1 calc R U . . .
C20A C 0.24499(11) 0.3496(3) 0.60579(9) 0.0743(6) Uani 1 1 d . . . . .
H20A H 0.198106 0.321082 0.601186 0.089 Uiso 1 1 calc R U . . .
C21A C 0.29398(12) 0.2303(3) 0.60677(9) 0.0739(6) Uani 1 1 d . . . . .
H21A H 0.280417 0.120978 0.603477 0.089 Uiso 1 1 calc R U . . .
C22A C 0.36342(10) 0.2721(2) 0.61265(8) 0.0594(5) Uani 1 1 d . . . . .
H22A H 0.396581 0.191461 0.612696 0.071 Uiso 1 1 calc R U . . .
C23A C 0.36549(14) 0.5681(4) 0.95485(11) 0.1056(9) Uani 1 1 d . . . . .
H23D H 0.379093 0.487889 0.985315 0.158 Uiso 1 1 calc R U . . .
H23E H 0.315848 0.556979 0.934313 0.158 Uiso 1 1 calc R U . . .
H23F H 0.374532 0.675630 0.971488 0.158 Uiso 1 1 calc R U . . .

loop_
_atom_site_aniso_label
_atom_site_aniso_U_11
_atom_site_aniso_U_22
_atom_site_aniso_U_33
_atom_site_aniso_U_23
_atom_site_aniso_U_13
_atom_site_aniso_U_12
O1 0.0496(7) 0.1137(11) 0.0335(6) -0.0129(6) 0.0200(6) -0.0197(7)
O2 0.0668(9) 0.0740(9) 0.0610(8) -0.0078(7) 0.0308(7) 0.0103(7)
N1 0.0452(9) 0.0869(12) 0.0268(8) -0.0043(7) 0.0100(6) -0.0089(8)
N2 0.0365(7) 0.0599(8) 0.0279(7) -0.0022(6) 0.0110(5) -0.0031(6)
C1 0.0387(9) 0.0590(11) 0.0391(9) -0.0006(7) 0.0105(7) 0.0002(8)
C2 0.0457(11) 0.0996(16) 0.0453(11) -0.0093(10) 0.0082(9) -0.0070(10)
C3 0.0425(11) 0.1139(18) 0.0693(14) -0.0186(12) 0.0139(10) -0.0167(11)
C4 0.0482(11) 0.0888(15) 0.0717(14) -0.0099(11) 0.0287(10) -0.0136(10)
C5 0.0474(10) 0.0622(11) 0.0509(10) -0.0025(8) 0.0228(8) -0.0014(9)
C6 0.0380(9) 0.0467(9) 0.0386(9) -0.0004(7) 0.0130(7) 0.0052(7)
C7 0.0394(9) 0.0453(9) 0.0325(8) 0.0034(6) 0.0136(7) 0.0047(7)
C8 0.0449(10) 0.0667(11) 0.0306(8) -0.0028(7) 0.0127(7) -0.0051(8)
C9 0.0464(10) 0.0623(11) 0.0352(9) -0.0032(7) 0.0152(7) -0.0052(8)
C10 0.0603(11) 0.0464(10) 0.0423(9) -0.0061(7) 0.0239(8) -0.0052(8)
C11 0.0706(12) 0.0463(10) 0.0391(9) -0.0050(7) 0.0235(9) -0.0139(9)
C12 0.0951(15) 0.0570(11) 0.0467(11) -0.0097(9) 0.0346(11) -0.0156(11)
C13 0.136(2) 0.0846(16) 0.0410(12) -0.0118(11) 0.0379(14) -0.0240(16)
C14 0.124(2) 0.1006(19) 0.0411(12) 0.0058(12) 0.0161(13) -0.0169(17)
C15 0.0955(18) 0.0935(17) 0.0602(14) 0.0158(12) 0.0127(13) 0.0032(14)
C16 0.0804(15) 0.0724(13) 0.0457(11) -0.0006(9) 0.0225(10) -0.0034(11)
C17 0.0374(8) 0.0512(10) 0.0276(8) -0.0036(7) 0.0111(6) -0.0013(7)
C18 0.0512(10) 0.0499(10) 0.0435(10) 0.0032(8) 0.0119(8) 0.0034(8)
C19 0.0638(12) 0.0498(11) 0.0577(12) -0.0035(9) 0.0147(10) -0.0127(9)
C20 0.0458(10) 0.0659(12) 0.0533(11) -0.0094(9) 0.0064(8) -0.0100(9)
C21 0.0453(10) 0.0604(12) 0.0493(10) -0.0013(8) 0.0015(8) 0.0023(9)
C22 0.0483(10) 0.0472(10) 0.0422(9) 0.0005(7) 0.0109(8) -0.0026(8)
C23 0.182(4) 0.202(4) 0.0491(16) 0.024(2) 0.0007(19) -0.009(3)
O1A 0.0591(8) 0.1378(13) 0.0309(7) -0.0052(7) 0.0120(6) -0.0141(8)
O2A 0.0572(8) 0.0758(9) 0.0469(7) 0.0128(6) 0.0128(6) 0.0155(7)
N1A 0.0499(9) 0.0887(12) 0.0354(8) -0.0021(7) 0.0167(7) 0.0006(8)
N2A 0.0440(8) 0.0663(9) 0.0311(7) -0.0011(6) 0.0103(6) 0.0000(7)
C1A 0.0452(10) 0.0574(11) 0.0427(10) 0.0021(8) 0.0119(8) 0.0099(8)
C2A 0.0510(11) 0.0810(14) 0.0590(12) 0.0048(10) 0.0227(9) 0.0055(10)
C3A 0.0494(11) 0.0713(13) 0.0737(14) 0.0058(11) 0.0164(10) -0.0021(10)
C4A 0.0540(11) 0.0528(11) 0.0577(12) 0.0012(9) 0.0035(9) -0.0022(9)
C5A 0.0542(11) 0.0483(10) 0.0424(10) 0.0016(7) 0.0076(8) 0.0040(8)
C6A 0.0451(9) 0.0444(9) 0.0388(9) 0.0033(7) 0.0094(7) 0.0077(7)
C7A 0.0456(9) 0.0473(9) 0.0320(8) -0.0011(7) 0.0066(7) 0.0052(7)
C8A 0.0508(11) 0.0774(13) 0.0342(9) -0.0001(8) 0.0130(8) 0.0027(9)
C9A 0.0446(10) 0.0643(11) 0.0351(9) -0.0007(8) 0.0075(7) -0.0004(8)
C10A 0.0479(10) 0.0481(10) 0.0366(9) 0.0012(7) 0.0075(7) -0.0021(8)
C11A 0.0465(10) 0.0451(9) 0.0325(8) -0.0049(7) 0.0049(7) -0.0064(7)
C12A 0.0521(11) 0.0614(11) 0.0391(9) 0.0002(8) 0.0030(8) 0.0018(9)
C13A 0.0535(11) 0.0793(14) 0.0496(11) -0.0098(10) 0.0067(9) 0.0109(10)
C14A 0.0598(12) 0.0829(14) 0.0460(11) -0.0133(10) 0.0143(9) 0.0009(11)
C15A 0.0743(13) 0.0716(13) 0.0345(9) -0.0004(8) 0.0148(9) 0.0010(10)
C16A 0.0586(11) 0.0515(10) 0.0359(9) -0.0011(7) 0.0084(8) 0.0040(8)
C17A 0.0449(9) 0.0647(12) 0.0257(8) -0.0004(7) 0.0078(7) -0.0004(8)
C18A 0.0556(11) 0.0667(12) 0.0399(10) -0.0055(8) 0.0129(8) 0.0010(9)
C19A 0.0509(12) 0.0988(17) 0.0459(11) -0.0082(10) 0.0126(9) 0.0068(11)
C20A 0.0512(12) 0.115(2) 0.0531(12) -0.0065(12) 0.0110(9) -0.0168(13)
C21A 0.0708(15) 0.0796(15) 0.0637(13) -0.0001(11) 0.0095(11) -0.0196(12)
C22A 0.0599(12) 0.0645(13) 0.0488(11) 0.0025(9) 0.0093(9) 0.0019(10)
C23A 0.0838(17) 0.172(3) 0.0681(16) -0.0106(17) 0.0346(14) 0.0238(18)

loop_
_atom_type_symbol
_atom_type_description
_atom_type_scat_dispersion_real
_atom_type_scat_dispersion_imag
_atom_type_scat_source
C C 0.0033 0.0016 'International Tables Vol C Tables 4.2.6.8 and 6.1.1.4'
H H 0.0000 0.0000 'International Tables Vol C Tables 4.2.6.8 and 6.1.1.4'
N N 0.0061 0.0033 'International Tables Vol C Tables 4.2.6.8 and 6.1.1.4'
O O 0.0106 0.0060 'International Tables Vol C Tables 4.2.6.8 and 6.1.1.4'

loop_
_geom_angle_atom_site_label_1
_geom_angle_atom_site_label_2
_geom_angle_atom_site_label_3
_geom_angle
_geom_angle_site_symmetry_1
_geom_angle_site_symmetry_3
_geom_angle_publ_flag
C8 N1 C1 123.42(14) . . ?
C8 N1 H1 116.8(14) . . ?
C1 N1 H1 116.0(14) . . ?
C8 N2 C7 124.48(13) . . ?
C8 N2 C17 114.99(12) . . ?
C7 N2 C17 120.21(12) . . ?
N1 C1 C2 118.92(16) . . ?
N1 C1 C6 119.63(15) . . ?
C2 C1 C6 121.39(16) . . ?
C3 C2 C1 119.87(18) . . ?
C3 C2 H2 120.1 . . ?
C1 C2 H2 120.1 . . ?
C2 C3 C4 119.86(19) . . ?
C2 C3 H3 120.1 . . ?
C4 C3 H3 120.1 . . ?
C5 C4 C3 120.63(18) . . ?
C5 C4 H4 119.7 . . ?
C3 C4 H4 119.7 . . ?
C4 C5 C6 120.90(17) . . ?
C4 C5 H5 119.5 . . ?
C6 C5 H5 119.5 . . ?
C1 C6 C5 117.08(16) . . ?
C1 C6 C7 119.07(14) . . ?
C5 C6 C7 123.75(15) . . ?
C9 C7 N2 117.56(14) . . ?
C9 C7 C6 127.91(14) . . ?
N2 C7 C6 114.47(13) . . ?
O1 C8 N1 122.32(15) . . ?
O1 C8 N2 121.09(15) . . ?
N1 C8 N2 116.59(14) . . ?
C7 C9 C10 131.45(16) . . ?
C7 C9 H9 114.3 . . ?
C10 C9 H9 114.3 . . ?
O2 C10 C9 124.31(16) . . ?
O2 C10 C11 120.51(15) . . ?
C9 C10 C11 115.07(16) . . ?
C16 C11 C12 118.17(18) . . ?
C16 C11 C10 121.92(15) . . ?
C12 C11 C10 119.89(18) . . ?
C13 C12 C11 120.6(2) . . ?
C13 C12 H12 119.7 . . ?
C11 C12 H12 119.7 . . ?
C14 C13 C12 121.2(2) . . ?
C14 C13 H13 119.4 . . ?
C12 C13 H13 119.4 . . ?
C13 C14 C15 118.5(2) . . ?
C13 C14 C23 121.6(3) . . ?
C15 C14 C23 119.9(3) . . ?
C14 C15 C16 120.9(2) . . ?
C14 C15 H15 119.6 . . ?
C16 C15 H15 119.6 . . ?
C11 C16 C15 120.6(2) . . ?
C11 C16 H16 119.7 . . ?
C15 C16 H16 119.7 . . ?
C22 C17 C18 120.80(15) . . ?
C22 C17 N2 120.87(14) . . ?
C18 C17 N2 118.32(14) . . ?
C17 C18 C19 119.43(16) . . ?
C17 C18 H18 120.3 . . ?
C19 C18 H18 120.3 . . ?
C20 C19 C18 120.31(17) . . ?
C20 C19 H19 119.8 . . ?
C18 C19 H19 119.8 . . ?
C19 C20 C21 119.84(17) . . ?
C19 C20 H20 120.1 . . ?
C21 C20 H20 120.1 . . ?
C20 C21 C22 120.38(17) . . ?
C20 C21 H21 119.8 . . ?
C22 C21 H21 119.8 . . ?
C17 C22 C21 119.22(16) . . ?
C17 C22 H22 120.4 . . ?
C21 C22 H22 120.4 . . ?
C14 C23 H23A 109.5 . . ?
C14 C23 H23B 109.5 . . ?
H23A C23 H23B 109.5 . . ?
C14 C23 H23C 109.5 . . ?
H23A C23 H23C 109.5 . . ?
H23B C23 H23C 109.5 . . ?
C8A N1A C1A 123.77(15) . . ?
C8A N1A H1A 114.8(13) . . ?
C1A N1A H1A 119.6(13) . . ?
C8A N2A C7A 124.32(14) . . ?
C8A N2A C17A 115.01(13) . . ?
C7A N2A C17A 120.27(13) . . ?
N1A C1A C2A 119.17(16) . . ?
N1A C1A C6A 119.27(15) . . ?
C2A C1A C6A 121.52(17) . . ?
C3A C2A C1A 119.48(18) . . ?
C3A C2A H2A 120.3 . . ?
C1A C2A H2A 120.3 . . ?
C4A C3A C2A 120.13(18) . . ?
C4A C3A H3A 119.9 . . ?
C2A C3A H3A 119.9 . . ?
C5A C4A C3A 120.15(18) . . ?
C5A C4A H4A 119.9 . . ?
C3A C4A H4A 119.9 . . ?
C4A C5A C6A 121.54(17) . . ?
C4A C5A H5A 119.2 . . ?
C6A C5A H5A 119.2 . . ?
C1A C6A C5A 117.01(16) . . ?
C1A C6A C7A 119.21(15) . . ?
C5A C6A C7A 123.55(15) . . ?
C9A C7A N2A 117.97(15) . . ?
C9A C7A C6A 127.36(15) . . ?
N2A C7A C6A 114.53(13) . . ?
O1A C8A N1A 122.54(16) . . ?
O1A C8A N2A 120.76(16) . . ?
N1A C8A N2A 116.70(15) . . ?
C7A C9A C10A 130.06(16) . . ?
C7A C9A H9A 115.0 . . ?
C10A C9A H9A 115.0 . . ?
O2A C10A C9A 123.95(15) . . ?
O2A C10A C11A 119.97(15) . . ?
C9A C10A C11A 115.94(15) . . ?
C16A C11A C12A 118.23(16) . . ?
C16A C11A C10A 119.42(15) . . ?
C12A C11A C10A 122.35(15) . . ?
C13A C12A C11A 120.39(17) . . ?
C13A C12A H12A 119.8 . . ?
C11A C12A H12A 119.8 . . ?
C12A C13A C14A 121.40(18) . . ?
C12A C13A H13A 119.3 . . ?
C14A C13A H13A 119.3 . . ?
C15A C14A C13A 118.00(17) . . ?
C15A C14A C23A 121.1(2) . . ?
C13A C14A C23A 120.9(2) . . ?
C16A C15A C14A 121.17(17) . . ?
C16A C15A H15A 119.4 . . ?
C14A C15A H15A 119.4 . . ?
C15A C16A C11A 120.68(17) . . ?
C15A C16A H16A 119.7 . . ?
C11A C16A H16A 119.7 . . ?
C22A C17A C18A 121.01(17) . . ?
C22A C17A N2A 119.50(16) . . ?
C18A C17A N2A 119.49(16) . . ?
C17A C18A C19A 118.95(19) . . ?
C17A C18A H18A 120.5 . . ?
C19A C18A H18A 120.5 . . ?
C20A C19A C18A 120.3(2) . . ?
C20A C19A H19A 119.9 . . ?
C18A C19A H19A 119.9 . . ?
C19A C20A C21A 120.2(2) . . ?
C19A C20A H20A 119.9 . . ?
C21A C20A H20A 119.9 . . ?
C20A C21A C22A 120.2(2) . . ?
C20A C21A H21A 119.9 . . ?
C22A C21A H21A 119.9 . . ?
C17A C22A C21A 119.35(19) . . ?
C17A C22A H22A 120.3 . . ?
C21A C22A H22A 120.3 . . ?
C14A C23A H23D 109.5 . . ?
C14A C23A H23E 109.5 . . ?
H23D C23A H23E 109.5 . . ?
C14A C23A H23F 109.5 . . ?
H23D C23A H23F 109.5 . . ?
H23E C23A H23F 109.5 . . ?

loop_
_geom_bond_atom_site_label_1
_geom_bond_atom_site_label_2
_geom_bond_distance
_geom_bond_site_symmetry_2
_geom_bond_publ_flag
O1 C8 1.2304(19) . ?
O2 C10 1.226(2) . ?
N1 C8 1.350(2) . ?
N1 C1 1.388(2) . ?
N1 H1 0.81(2) . ?
N2 C8 1.381(2) . ?
N2 C7 1.4250(19) . ?
N2 C17 1.4498(19) . ?
C1 C2 1.389(2) . ?
C1 C6 1.392(2) . ?
C2 C3 1.363(3) . ?
C2 H2 0.9300 . ?
C3 C4 1.382(3) . ?
C3 H3 0.9300 . ?
C4 C5 1.368(3) . ?
C4 H4 0.9300 . ?
C5 C6 1.405(2) . ?
C5 H5 0.9300 . ?
C6 C7 1.466(2) . ?
C7 C9 1.353(2) . ?
C9 C10 1.468(2) . ?
C9 H9 0.9300 . ?
C10 C11 1.493(2) . ?
C11 C16 1.382(3) . ?
C11 C12 1.391(2) . ?
C12 C13 1.380(3) . ?
C12 H12 0.9300 . ?
C13 C14 1.372(4) . ?
C13 H13 0.9300 . ?
C14 C15 1.380(3) . ?
C14 C23 1.522(3) . ?
C15 C16 1.389(3) . ?
C15 H15 0.9300 . ?
C16 H16 0.9300 . ?
C17 C22 1.376(2) . ?
C17 C18 1.377(2) . ?
C18 C19 1.381(2) . ?
C18 H18 0.9300 . ?
C19 C20 1.375(3) . ?
C19 H19 0.9300 . ?
C20 C21 1.376(3) . ?
C20 H20 0.9300 . ?
C21 C22 1.384(2) . ?
C21 H21 0.9300 . ?
C22 H22 0.9300 . ?
C23 H23A 0.9600 . ?
C23 H23B 0.9600 . ?
C23 H23C 0.9600 . ?
O1A C8A 1.232(2) . ?
O2A C10A 1.227(2) . ?
N1A C8A 1.351(2) . ?
N1A C1A 1.388(2) . ?
N1A H1A 0.93(2) . ?
N2A C8A 1.383(2) . ?
N2A C7A 1.420(2) . ?
N2A C17A 1.451(2) . ?
C1A C2A 1.390(2) . ?
C1A C6A 1.396(2) . ?
C2A C3A 1.379(3) . ?
C2A H2A 0.9300 . ?
C3A C4A 1.379(3) . ?
C3A H3A 0.9300 . ?
C4A C5A 1.373(2) . ?
C4A H4A 0.9300 . ?
C5A C6A 1.402(2) . ?
C5A H5A 0.9300 . ?
C6A C7A 1.467(2) . ?
C7A C9A 1.357(2) . ?
C9A C10A 1.469(2) . ?
C9A H9A 0.9300 . ?
C10A C11A 1.491(2) . ?
C11A C16A 1.390(2) . ?
C11A C12A 1.391(2) . ?
C12A C13A 1.382(3) . ?
C12A H12A 0.9300 . ?
C13A C14A 1.384(3) . ?
C13A H13A 0.9300 . ?
C14A C15A 1.383(3) . ?
C14A C23A 1.515(3) . ?
C15A C16A 1.382(2) . ?
C15A H15A 0.9300 . ?
C16A H16A 0.9300 . ?
C17A C22A 1.370(3) . ?
C17A C18A 1.379(2) . ?
C18A C19A 1.383(3) . ?
C18A H18A 0.9300 . ?
C19A C20A 1.369(3) . ?
C19A H19A 0.9300 . ?
C20A C21A 1.371(3) . ?
C20A H20A 0.9300 . ?
C21A C22A 1.381(3) . ?
C21A H21A 0.9300 . ?
C22A H22A 0.9300 . ?
C23A H23D 0.9600 . ?
C23A H23E 0.9600 . ?
C23A H23F 0.9600 . ?

loop_
_geom_hbond_atom_site_label_D
_geom_hbond_atom_site_label_H
_geom_hbond_atom_site_label_A
_geom_hbond_distance_DH
_geom_hbond_distance_HA
_geom_hbond_distance_DA
_geom_hbond_angle_DHA
_geom_hbond_site_symmetry_A
_geom_hbond_publ_flag
N1 H1 O1 0.81(2) 2.05(2) 2.8527(19) 174.4(19) 3_566 yes
C22 H22 O2 0.93 2.46 3.365(2) 164.1 2_546 yes
N1A H1A O1A 0.93(2) 1.87(2) 2.8072(19) 177.7(19) 3_666 yes
C18A H18A O2A 0.93 2.60 3.422(2) 147.1 2_656 yes

loop_
_geom_torsion_atom_site_label_1
_geom_torsion_atom_site_label_2
_geom_torsion_atom_site_label_3
_geom_torsion_atom_site_label_4
_geom_torsion
_geom_torsion_site_symmetry_1
_geom_torsion_site_symmetry_2
_geom_torsion_site_symmetry_3
_geom_torsion_site_symmetry_4
_geom_torsion_publ_flag
C8 N1 C1 C2 -167.79(18) . . . . ?
C8 N1 C1 C6 9.6(3) . . . . ?
N1 C1 C2 C3 173.9(2) . . . . ?
C6 C1 C2 C3 -3.4(3) . . . . ?
C1 C2 C3 C4 -1.3(3) . . . . ?
C2 C3 C4 C5 3.2(3) . . . . ?
C3 C4 C5 C6 -0.6(3) . . . . ?
N1 C1 C6 C5 -171.38(16) . . . . ?
C2 C1 C6 C5 5.9(3) . . . . ?
N1 C1 C6 C7 5.2(2) . . . . ?
C2 C1 C6 C7 -177.49(16) . . . . ?
C4 C5 C6 C1 -3.9(3) . . . . ?
C4 C5 C6 C7 179.67(17) . . . . ?
C8 N2 C7 C9 -173.51(16) . . . . ?
C17 N2 C7 C9 -0.3(2) . . . . ?
C8 N2 C7 C6 9.1(2) . . . . ?
C17 N2 C7 C6 -177.65(13) . . . . ?
C1 C6 C7 C9 169.41(17) . . . . ?
C5 C6 C7 C9 -14.2(3) . . . . ?
C1 C6 C7 N2 -13.6(2) . . . . ?
C5 C6 C7 N2 162.77(15) . . . . ?
C1 N1 C8 O1 166.60(18) . . . . ?
C1 N1 C8 N2 -14.2(3) . . . . ?
C7 N2 C8 O1 -176.54(16) . . . . ?
C17 N2 C8 O1 9.9(2) . . . . ?
C7 N2 C8 N1 4.3(2) . . . . ?
C17 N2 C8 N1 -169.26(15) . . . . ?
N2 C7 C9 C10 172.92(17) . . . . ?
C6 C7 C9 C10 -10.1(3) . . . . ?
C7 C9 C10 O2 -35.7(3) . . . . ?
C7 C9 C10 C11 148.01(18) . . . . ?
O2 C10 C11 C16 161.01(18) . . . . ?
C9 C10 C11 C16 -22.6(2) . . . . ?
O2 C10 C11 C12 -17.2(3) . . . . ?
C9 C10 C11 C12 159.24(16) . . . . ?
C16 C11 C12 C13 2.9(3) . . . . ?
C10 C11 C12 C13 -178.79(18) . . . . ?
C11 C12 C13 C14 -1.3(3) . . . . ?
C12 C13 C14 C15 -1.4(4) . . . . ?
C12 C13 C14 C23 176.7(3) . . . . ?
C13 C14 C15 C16 2.5(4) . . . . ?
C23 C14 C15 C16 -175.7(3) . . . . ?
C12 C11 C16 C15 -1.9(3) . . . . ?
C10 C11 C16 C15 179.89(19) . . . . ?
C14 C15 C16 C11 -0.8(4) . . . . ?
C8 N2 C17 C22 -107.51(17) . . . . ?
C7 N2 C17 C22 78.67(19) . . . . ?
C8 N2 C17 C18 73.29(18) . . . . ?
C7 N2 C17 C18 -100.53(17) . . . . ?
C22 C17 C18 C19 0.5(2) . . . . ?
N2 C17 C18 C19 179.74(14) . . . . ?
C17 C18 C19 C20 -0.3(3) . . . . ?
C18 C19 C20 C21 -0.3(3) . . . . ?
C19 C20 C21 C22 0.6(3) . . . . ?
C18 C17 C22 C21 -0.2(2) . . . . ?
N2 C17 C22 C21 -179.39(14) . . . . ?
C20 C21 C22 C17 -0.4(3) . . . . ?
C8A N1A C1A C2A -166.93(18) . . . . ?
C8A N1A C1A C6A 10.7(3) . . . . ?
N1A C1A C2A C3A 175.14(18) . . . . ?
C6A C1A C2A C3A -2.4(3) . . . . ?
C1A C2A C3A C4A -1.3(3) . . . . ?
C2A C3A C4A C5A 2.5(3) . . . . ?
C3A C4A C5A C6A -0.1(3) . . . . ?
N1A C1A C6A C5A -172.92(15) . . . . ?
C2A C1A C6A C5A 4.6(2) . . . . ?
N1A C1A C6A C7A 1.7(2) . . . . ?
C2A C1A C6A C7A 179.26(16) . . . . ?
C4A C5A C6A C1A -3.4(2) . . . . ?
C4A C5A C6A C7A -177.77(16) . . . . ?
C8A N2A C7A C9A -170.23(16) . . . . ?
C17A N2A C7A C9A 2.1(2) . . . . ?
C8A N2A C7A C6A 13.9(2) . . . . ?
C17A N2A C7A C6A -173.83(14) . . . . ?
C1A C6A C7A C9A 171.70(17) . . . . ?
C5A C6A C7A C9A -14.0(3) . . . . ?
C1A C6A C7A N2A -12.8(2) . . . . ?
C5A C6A C7A N2A 161.45(15) . . . . ?
C1A N1A C8A O1A 170.35(19) . . . . ?
C1A N1A C8A N2A -10.1(3) . . . . ?
C7A N2A C8A O1A 176.64(18) . . . . ?
C17A N2A C8A O1A 4.0(3) . . . . ?
C7A N2A C8A N1A -2.9(3) . . . . ?
C17A N2A C8A N1A -175.55(16) . . . . ?
N2A C7A C9A C10A 167.43(17) . . . . ?
C6A C7A C9A C10A -17.2(3) . . . . ?
C7A C9A C10A O2A -29.2(3) . . . . ?
C7A C9A C10A C11A 155.11(17) . . . . ?
O2A C10A C11A C16A -22.3(2) . . . . ?
C9A C10A C11A C16A 153.54(16) . . . . ?
O2A C10A C11A C12A 157.35(17) . . . . ?
C9A C10A C11A C12A -26.8(2) . . . . ?
C16A C11A C12A C13A -1.4(3) . . . . ?
C10A C11A C12A C13A 178.95(16) . . . . ?
C11A C12A C13A C14A -1.9(3) . . . . ?
C12A C13A C14A C15A 3.3(3) . . . . ?
C12A C13A C14A C23A -175.9(2) . . . . ?
C13A C14A C15A C16A -1.5(3) . . . . ?
C23A C14A C15A C16A 177.8(2) . . . . ?
C14A C15A C16A C11A -1.8(3) . . . . ?
C12A C11A C16A C15A 3.2(3) . . . . ?
C10A C11A C16A C15A -177.13(16) . . . . ?
C8A N2A C17A C22A 79.8(2) . . . . ?
C7A N2A C17A C22A -93.19(19) . . . . ?
C8A N2A C17A C18A -100.93(18) . . . . ?
C7A N2A C17A C18A 86.06(19) . . . . ?
C22A C17A C18A C19A -0.6(3) . . . . ?
N2A C17A C18A C19A -179.80(15) . . . . ?
C17A C18A C19A C20A 0.6(3) . . . . ?
C18A C19A C20A C21A 0.2(3) . . . . ?
C19A C20A C21A C22A -1.0(3) . . . . ?
C18A C17A C22A C21A -0.2(3) . . . . ?
N2A C17A C22A C21A 179.00(16) . . . . ?
C20A C21A C22A C17A 1.0(3) . . . . ?
